data_7217956
loop_
_publ_author_name
'Jones, Andrew O. F.'
'Leech, Charlotte K.'
'McIntyre, Garry J.'
'Wilson, Chick C.'
'Thomas, Lynne H.'

_publ_section_title
;
 Engineering short, strong hydrogen bonds in urea di-carboxylic acid
 complexes
;
_journal_issue 35
_journal_name_full CrystEngComm
_journal_page_first 8177
_journal_paper_doi 10.1039/C4CE00587B
_journal_volume 16
_journal_year 2014
_chemical_formula_sum 'C6 H14 N4 O6'
_chemical_formula_weight 238.21
_chemical_name_common
;
 N-methylurea oxalic acid
;
_chemical_name_systematic
;
 N-methylurea ethandioic acid
;
_space_group_IT_number 14
_symmetry_cell_setting monoclinic
_symmetry_space_group_name_Hall '-P 2ybc'
_symmetry_space_group_name_H-M 'P 1 21/c 1'
_atom_sites_solution_hydrogens difmap
_atom_sites_solution_primary direct
_atom_sites_solution_secondary difmap
_audit_creation_method SHELXL-97
_cell_angle_alpha 90.00
_cell_angle_beta 101.835(13)
_cell_angle_gamma 90.00
_cell_formula_units_Z 2
_cell_length_a 5.1464(14)
_cell_length_b 10.555(2)
_cell_length_c 10.313(3)
_cell_measurement_reflns_used 5616
_cell_measurement_temperature 300
_cell_measurement_theta_max 55.13
_cell_measurement_theta_min 7.72
_cell_volume 548.3(2)
_computing_cell_refinement 'CrystalClear 1.4.0 (Rigaku, 2008)'
_computing_data_collection 'CrystalClear 1.4.0 (Rigaku, 2008)'
_computing_data_reduction 'CrystalClear 1.4.0 (Rigaku, 2008)'
_computing_molecular_graphics 'Mercury (McRae, 2006)'
_computing_publication_material 'WINGX (Farrugia, 1999)'
_computing_structure_refinement 'SHELXL-97 (Sheldrick, 2008)'
_computing_structure_solution 'SHELXS-97 (Sheldrick, 2008)'
_diffrn_ambient_temperature 300
_diffrn_measured_fraction_theta_full 0.998
_diffrn_measured_fraction_theta_max 0.998
_diffrn_measurement_device_type 'Rigaku R-AXIS RAPID IP Image Plate'
_diffrn_measurement_method 'Image plate'
_diffrn_radiation_monochromator graphite
_diffrn_radiation_source 'fine-focus sealed tube'
_diffrn_radiation_type MoK\a
_diffrn_radiation_wavelength 0.71075
_diffrn_reflns_av_R_equivalents 0.0485
_diffrn_reflns_av_sigmaI/netI 0.0223
_diffrn_reflns_limit_h_max 6
_diffrn_reflns_limit_h_min -6
_diffrn_reflns_limit_k_max 13
_diffrn_reflns_limit_k_min -13
_diffrn_reflns_limit_l_max 13
_diffrn_reflns_limit_l_min -13
_diffrn_reflns_number 13815
_diffrn_reflns_theta_full 27.47
_diffrn_reflns_theta_max 27.47
_diffrn_reflns_theta_min 3.86
_exptl_absorpt_coefficient_mu 0.128
_exptl_absorpt_correction_T_max 1.0000
_exptl_absorpt_correction_T_min 0.8131
_exptl_absorpt_correction_type multi-scan
_exptl_absorpt_process_details 'ABSCOR, Rigaku 1995'
_exptl_crystal_colour colourless
_exptl_crystal_density_diffrn 1.443
_exptl_crystal_density_method 'not measured'
_exptl_crystal_description block
_exptl_crystal_F_000 252
_exptl_crystal_size_max 0.4
_exptl_crystal_size_mid 0.4
_exptl_crystal_size_min 0.3
_refine_diff_density_max 0.208
_refine_diff_density_min -0.165
_refine_diff_density_rms 0.037
_refine_ls_extinction_coef 0.013(4)
_refine_ls_extinction_expression Fc^*^=kFc[1+0.001xFc^2^\l^3^/sin(2\q)]^-1/4^
_refine_ls_extinction_method SHELXL
_refine_ls_goodness_of_fit_ref 1.061
_refine_ls_hydrogen_treatment refall
_refine_ls_matrix_type full
_refine_ls_number_parameters 102
_refine_ls_number_reflns 1255
_refine_ls_number_restraints 0
_refine_ls_restrained_S_all 1.061
_refine_ls_R_factor_all 0.0790
_refine_ls_R_factor_gt 0.0508
_refine_ls_shift/su_max 0.000
_refine_ls_shift/su_mean 0.000
_refine_ls_structure_factor_coef Fsqd
_refine_ls_weighting_details 'calc w=1/[\s^2^(Fo^2^)+(0.0501P)^2^+0.1612P] where P=(Fo^2^+2Fc^2^)/3'
_refine_ls_weighting_scheme calc
_refine_ls_wR_factor_gt 0.1110
_refine_ls_wR_factor_ref 0.1231
_reflns_number_gt 880
_reflns_number_total 1255
_reflns_threshold_expression >2\s(I)
_cod_duplicate_entry 7214491
_cod_data_source_file c4ce00587b2.cif
_cod_data_source_block mu_oxalic_300k
_cod_original_sg_symbol_H-M P21/c
_cod_database_code 7217956

loop_
_symmetry_equiv_pos_as_xyz
'x, y, z'
'-x, y+1/2, -z+1/2'
'-x, -y, -z'
'x, -y-1/2, z-1/2'

loop_
_atom_site_label
_atom_site_type_symbol
_atom_site_fract_x
_atom_site_fract_y
_atom_site_fract_z
_atom_site_U_iso_or_equiv
_atom_site_adp_type
_atom_site_occupancy
_atom_site_symmetry_multiplicity
_atom_site_calc_flag
H2 H 0.669(5) 0.766(3) 0.652(3) 0.082(8) Uiso 1 1 d
H4 H 0.279(5) 0.736(3) 0.871(2) 0.068(7) Uiso 1 1 d
H1 H 0.659(5) 0.986(3) 0.651(3) 0.090(8) Uiso 1 1 d
H3 H 0.564(5) 0.671(3) 0.740(2) 0.071(8) Uiso 1 1 d
H5 H 0.094(7) 0.972(3) 0.861(3) 0.120(12) Uiso 1 1 d
H6 H 0.278(8) 0.953(4) 0.979(4) 0.131(13) Uiso 1 1 d
H7 H 0.047(7) 0.870(3) 0.966(3) 0.129(12) Uiso 1 1 d
O1 O 0.7835(3) 1.03631(12) 0.60385(15) 0.0584(5) Uani 1 1 d
O3 O 0.4623(3) 0.95068(12) 0.72794(14) 0.0561(4) Uani 1 1 d
O2 O 0.8809(3) 0.84992(13) 0.52484(15) 0.0636(5) Uani 1 1 d
C1 C 0.9063(4) 0.96328(18) 0.53489(19) 0.0470(5) Uani 1 1 d
N2 N 0.5593(4) 0.7438(2) 0.7122(2) 0.0636(6) Uani 1 1 d
C2 C 0.4412(4) 0.83763(18) 0.7643(2) 0.0488(5) Uani 1 1 d
N1 N 0.2974(4) 0.81155(19) 0.85370(18) 0.0603(5) Uani 1 1 d
C3 C 0.1632(6) 0.9073(3) 0.9151(3) 0.0638(6) Uani 1 1 d

loop_
_atom_site_aniso_label
_atom_site_aniso_U_11
_atom_site_aniso_U_22
_atom_site_aniso_U_33
_atom_site_aniso_U_23
_atom_site_aniso_U_13
_atom_site_aniso_U_12
O1 0.0686(10) 0.0417(8) 0.0741(10) -0.0009(7) 0.0359(8) 0.0002(7)
O3 0.0658(9) 0.0393(8) 0.0707(10) 0.0065(6) 0.0314(8) 0.0011(6)
O2 0.0789(11) 0.0396(9) 0.0809(11) -0.0039(7) 0.0364(9) -0.0037(7)
C1 0.0507(12) 0.0402(12) 0.0498(11) -0.0002(8) 0.0092(9) 0.0026(8)
N2 0.0851(14) 0.0405(11) 0.0727(13) 0.0062(9) 0.0336(11) 0.0059(9)
C2 0.0521(12) 0.0421(11) 0.0520(11) 0.0037(9) 0.0102(9) -0.0008(8)
N1 0.0759(13) 0.0441(11) 0.0681(12) 0.0100(9) 0.0317(10) 0.0003(9)
C3 0.0686(16) 0.0589(15) 0.0704(16) 0.0019(13) 0.0295(14) 0.0007(12)

loop_
_atom_type_symbol
_atom_type_description
_atom_type_scat_dispersion_real
_atom_type_scat_dispersion_imag
_atom_type_scat_source
C C 0.0033 0.0016 'International Tables Vol C Tables 4.2.6.8 and 6.1.1.4'
H H 0.0000 0.0000 'International Tables Vol C Tables 4.2.6.8 and 6.1.1.4'
N N 0.0061 0.0033 'International Tables Vol C Tables 4.2.6.8 and 6.1.1.4'
O O 0.0106 0.0060 'International Tables Vol C Tables 4.2.6.8 and 6.1.1.4'

loop_
_geom_angle_atom_site_label_1
_geom_angle_atom_site_label_2
_geom_angle_atom_site_label_3
_geom_angle
_geom_angle_site_symmetry_3
O2 C1 O1 125.48(18) .
O2 C1 C1 122.1(2) 3_776
O1 C1 C1 112.5(2) 3_776
O3 C2 N1 119.85(18) .
O3 C2 N2 120.64(19) .
N1 C2 N2 119.51(19) .
C2 N1 C3 123.2(2) .

loop_
_geom_bond_atom_site_label_1
_geom_bond_atom_site_label_2
_geom_bond_distance
_geom_bond_site_symmetry_2
O1 C1 1.298(2) .
O3 C2 1.262(2) .
O2 C1 1.206(2) .
C1 C1 1.528(4) 3_776
N2 C2 1.332(3) .
C2 N1 1.324(3) .
N1 C3 1.442(3) .

loop_
_geom_hbond_atom_site_label_D
_geom_hbond_atom_site_label_H
_geom_hbond_atom_site_label_A
_geom_hbond_distance_DH
_geom_hbond_distance_HA
_geom_hbond_distance_DA
_geom_hbond_angle_DHA
O1 H1 O3 1.03(3) 1.46(3) 2.461(2) 163(2)
